data_4085177
loop_
_publ_author_name
'Zhou, Jiliang'
'Li, Tengfei'
'Maron, Laurent'
'Leng, Xuebing'
'Chen, Yaofeng'

_publ_section_title
;
 A Scandium Complex Bearing Both Methylidene and Phosphinidene Ligands:
 Synthesis, Structure, and Reactivity
;
_journal_issue 2
_journal_name_full Organometallics
_journal_page_first 470
_journal_paper_doi 10.1021/om500997j
_journal_volume 34
_journal_year 2015
_chemical_formula_sum 'C87 H117 N4 O4 P Sc2'
_chemical_formula_weight 1403.74
_chemical_name_systematic
; 
 ? 
;
_space_group_IT_number 2
_symmetry_cell_setting triclinic
_symmetry_space_group_name_Hall '-P 1'
_symmetry_space_group_name_H-M 'P -1'
_atom_sites_solution_hydrogens geom
_atom_sites_solution_primary direct
_atom_sites_solution_secondary difmap
_audit_creation_method SHELXL-97
_cell_angle_alpha 113.854(4)
_cell_angle_beta 92.660(4)
_cell_angle_gamma 99.346(4)
_cell_formula_units_Z 2
_cell_length_a 14.822(3)
_cell_length_b 15.645(4)
_cell_length_c 18.949(4)
_cell_measurement_reflns_used 2435
_cell_measurement_temperature 140(2)
_cell_measurement_theta_max 22.06
_cell_measurement_theta_min 2.20
_cell_volume 3934.7(15)
_computing_cell_refinement 'Bruker SAINT'
_computing_data_collection 'Bruker APEX2'
_computing_data_reduction 'Bruker SAINT'
_computing_molecular_graphics 'Bruker SHELXTL'
_computing_publication_material 'Bruker SHELXTL'
_computing_structure_refinement 'SHELXL-97 (Sheldrick, 1997)'
_computing_structure_solution 'SHELXS-97 (Sheldrick, 1990)'
_diffrn_ambient_temperature 140(2)
_diffrn_measured_fraction_theta_full 0.999
_diffrn_measured_fraction_theta_max 0.999
_diffrn_measurement_device_type 'Bruker APEX-II CCD'
_diffrn_measurement_method '\f and \w scans'
_diffrn_radiation_monochromator graphite
_diffrn_radiation_source 'fine-focus sealed tube'
_diffrn_radiation_type MoK\a
_diffrn_radiation_wavelength 0.71073
_diffrn_reflns_av_R_equivalents 0.0891
_diffrn_reflns_av_sigmaI/netI 0.1725
_diffrn_reflns_limit_h_max 17
_diffrn_reflns_limit_h_min -17
_diffrn_reflns_limit_k_max 18
_diffrn_reflns_limit_k_min -16
_diffrn_reflns_limit_l_max 22
_diffrn_reflns_limit_l_min -22
_diffrn_reflns_number 27189
_diffrn_reflns_theta_full 25.50
_diffrn_reflns_theta_max 25.50
_diffrn_reflns_theta_min 1.18
_diffrn_standards_number 0
_exptl_absorpt_coefficient_mu 0.245
_exptl_absorpt_correction_T_max 0.9482
_exptl_absorpt_correction_T_min 0.9258
_exptl_absorpt_correction_type multi-scan
_exptl_absorpt_process_details sadabs
_exptl_crystal_colour purple
_exptl_crystal_density_diffrn 1.185
_exptl_crystal_description plate
_exptl_crystal_F_000 1512
_exptl_crystal_size_max 0.32
_exptl_crystal_size_mid 0.25
_exptl_crystal_size_min 0.22
_refine_diff_density_max 1.064
_refine_diff_density_min -0.583
_refine_diff_density_rms 0.085
_refine_ls_extinction_method none
_refine_ls_goodness_of_fit_ref 0.948
_refine_ls_hydrogen_treatment mixed
_refine_ls_matrix_type full
_refine_ls_number_parameters 871
_refine_ls_number_reflns 14618
_refine_ls_number_restraints 6
_refine_ls_restrained_S_all 0.949
_refine_ls_R_factor_all 0.1744
_refine_ls_R_factor_gt 0.0752
_refine_ls_shift/su_max 0.000
_refine_ls_shift/su_mean 0.000
_refine_ls_structure_factor_coef Fsqd
_refine_ls_weighting_details 'calc w=1/[\s^2^(Fo^2^)+(0.1145P)^2^+0.0000P] where P=(Fo^2^+2Fc^2^)/3'
_refine_ls_weighting_scheme calc
_refine_ls_wR_factor_gt 0.1847
_refine_ls_wR_factor_ref 0.2389
_reflns_number_gt 6797
_reflns_number_total 14618
_reflns_threshold_expression >2sigma(I)
_cod_data_source_file om500997j_si_002.cif
_cod_data_source_block dm14375
_cod_depositor_comments
;
The following automatic conversions were performed:

'_symmetry_cell_setting' value 'Triclinic' changed to 'triclinic'
according to
/home/saulius/struct/COD-crude-data--automatic-downloads/rss-feeds/ACS/lib/dictionaries/cif_core.dic
dictionary named 'cif_core.dic' version 2.4.2 from 2011-04-26.

Automatic conversion script
Id: cif_fix_values 2935 2014-11-11 08:27:57Z andrius 

 Adding full bibliography for 4085175--4085180.cif.
;
_cod_original_cell_volume 3934.8(16)
_cod_original_sg_symbol_H-M P-1
_cod_database_code 4085177

loop_
_symmetry_equiv_pos_as_xyz
'x, y, z'
'-x, -y, -z'

loop_
_atom_site_label
_atom_site_type_symbol
_atom_site_fract_x
_atom_site_fract_y
_atom_site_fract_z
_atom_site_U_iso_or_equiv
_atom_site_adp_type
_atom_site_occupancy
_atom_site_symmetry_multiplicity
_atom_site_calc_flag
_atom_site_refinement_flags
Sc1 Sc 0.18278(7) 0.24137(7) 0.34801(6) 0.0246(3) Uani 1 1 d .
Sc2 Sc 0.27056(7) 0.01497(7) 0.25927(6) 0.0255(3) Uani 1 1 d .
P1 P 0.11358(9) 0.06096(9) 0.27593(8) 0.0252(3) Uani 1 1 d .
N1 N 0.0842(3) 0.3281(3) 0.3431(2) 0.0237(10) Uani 1 1 d .
N2 N 0.1880(3) 0.3092(3) 0.4720(2) 0.0250(10) Uani 1 1 d .
N3 N 0.3253(3) -0.0140(3) 0.1502(3) 0.0278(10) Uani 1 1 d .
N4 N 0.2743(3) -0.1268(3) 0.2423(2) 0.0245(10) Uani 1 1 d .
O1 O 0.2925(3) 0.3134(3) 0.3235(3) 0.0484(12) Uani 1 1 d .
O2 O 0.4277(3) 0.3796(3) 0.3025(3) 0.0582(13) Uani 1 1 d .
O3 O 0.2900(3) 0.1617(3) 0.3480(2) 0.0433(11) Uani 1 1 d .
O4 O 0.4097(3) 0.1000(3) 0.3159(2) 0.0436(11) Uani 1 1 d .
C1 C -0.0550(4) 0.3957(4) 0.3834(3) 0.0311(13) Uani 1 1 d .
H1A H -0.0882 0.4124 0.4292 0.047 Uiso 1 1 calc R
H1B H -0.0961 0.3475 0.3379 0.047 Uiso 1 1 calc R
H1C H -0.0342 0.4527 0.3744 0.047 Uiso 1 1 calc R
C2 C 0.0272(3) 0.3564(3) 0.3971(3) 0.0256(12) Uani 1 1 d .
C3 C 0.0400(4) 0.3535(3) 0.4700(3) 0.0248(12) Uani 1 1 d .
H3A H -0.0115 0.3616 0.4984 0.030 Uiso 1 1 calc R
C4 C 0.1168(4) 0.3406(4) 0.5070(3) 0.0281(13) Uani 1 1 d .
C5 C 0.1159(4) 0.3684(4) 0.5933(3) 0.0340(14) Uani 1 1 d .
H5A H 0.0584 0.3897 0.6090 0.051 Uiso 1 1 calc R
H5B H 0.1684 0.4203 0.6223 0.051 Uiso 1 1 calc R
H5C H 0.1202 0.3132 0.6046 0.051 Uiso 1 1 calc R
C6 C 0.0741(4) 0.3517(4) 0.2769(3) 0.0277(13) Uani 1 1 d .
C7 C 0.0053(4) 0.2952(4) 0.2125(3) 0.0283(13) Uani 1 1 d .
C8 C 0.0029(4) 0.3186(4) 0.1494(3) 0.0357(14) Uani 1 1 d .
H8A H -0.0425 0.2814 0.1060 0.043 Uiso 1 1 calc R
C9 C 0.0633(4) 0.3929(4) 0.1473(4) 0.0404(16) Uani 1 1 d .
H9A H 0.0604 0.4063 0.1027 0.048 Uiso 1 1 calc R
C10 C 0.1287(4) 0.4488(4) 0.2108(3) 0.0362(14) Uani 1 1 d .
H10A H 0.1697 0.5016 0.2097 0.043 Uiso 1 1 calc R
C11 C 0.1361(4) 0.4295(4) 0.2761(3) 0.0278(13) Uani 1 1 d .
C12 C 0.2039(4) 0.4962(4) 0.3468(3) 0.0293(13) Uani 1 1 d .
H12A H 0.2278 0.4562 0.3705 0.035 Uiso 1 1 calc R
C13 C 0.2873(4) 0.5509(4) 0.3273(4) 0.0437(16) Uani 1 1 d .
H13A H 0.3284 0.5926 0.3751 0.066 Uiso 1 1 calc R
H13B H 0.2661 0.5896 0.3026 0.066 Uiso 1 1 calc R
H13C H 0.3206 0.5056 0.2916 0.066 Uiso 1 1 calc R
C14 C 0.1552(4) 0.5649(4) 0.4075(3) 0.0397(15) Uani 1 1 d .
H14A H 0.1999 0.6075 0.4528 0.060 Uiso 1 1 calc R
H14B H 0.1067 0.5286 0.4235 0.060 Uiso 1 1 calc R
H14C H 0.1279 0.6027 0.3851 0.060 Uiso 1 1 calc R
C15 C -0.0650(4) 0.2107(4) 0.2103(3) 0.0342(14) Uani 1 1 d .
H15A H -0.0565 0.2071 0.2616 0.041 Uiso 1 1 calc R
C16 C -0.1641(4) 0.2228(5) 0.1960(4) 0.0494(17) Uani 1 1 d .
H16A H -0.1740 0.2824 0.2368 0.074 Uiso 1 1 calc R
H16B H -0.2076 0.1690 0.1969 0.074 Uiso 1 1 calc R
H16C H -0.1740 0.2247 0.1452 0.074 Uiso 1 1 calc R
C17 C -0.0493(4) 0.1181(4) 0.1470(3) 0.0391(15) Uani 1 1 d .
H17A H -0.0947 0.0646 0.1462 0.059 Uiso 1 1 calc R
H17B H 0.0129 0.1091 0.1578 0.059 Uiso 1 1 calc R
H17C H -0.0560 0.1212 0.0965 0.059 Uiso 1 1 calc R
C18 C 0.2731(4) 0.3229(4) 0.5201(3) 0.0276(13) Uani 1 1 d .
C19 C 0.3325(4) 0.4134(4) 0.5518(3) 0.0303(13) Uani 1 1 d .
C20 C 0.4168(4) 0.4222(4) 0.5932(3) 0.0361(14) Uani 1 1 d .
H20A H 0.4578 0.4824 0.6153 0.043 Uiso 1 1 calc R
C21 C 0.4418(4) 0.3470(4) 0.6028(3) 0.0390(15) Uani 1 1 d .
H21A H 0.5003 0.3546 0.6297 0.047 Uiso 1 1 calc R
C22 C 0.3819(4) 0.2601(4) 0.5733(3) 0.0380(15) Uani 1 1 d .
H22A H 0.3992 0.2085 0.5813 0.046 Uiso 1 1 calc R
C23 C 0.2969(4) 0.2461(4) 0.5323(3) 0.0290(13) Uani 1 1 d .
C24 C 0.2316(4) 0.1506(4) 0.5060(4) 0.0360(15) Uani 1 1 d .
H24A H 0.1845 0.1458 0.4644 0.043 Uiso 1 1 calc R
C25 C 0.1813(5) 0.1448(5) 0.5718(4) 0.061(2) Uani 1 1 d .
H25A H 0.1512 0.1996 0.5937 0.091 Uiso 1 1 calc R
H25B H 0.2253 0.1453 0.6123 0.091 Uiso 1 1 calc R
H25C H 0.1347 0.0857 0.5522 0.091 Uiso 1 1 calc R
C26 C 0.2778(5) 0.0667(4) 0.4724(4) 0.0482(18) Uani 1 1 d .
H26A H 0.3105 0.0705 0.4297 0.072 Uiso 1 1 calc R
H26B H 0.2313 0.0075 0.4528 0.072 Uiso 1 1 calc R
H26C H 0.3218 0.0671 0.5129 0.072 Uiso 1 1 calc R
C27 C 0.3083(4) 0.5003(4) 0.5445(3) 0.0334(14) Uani 1 1 d .
H27A H 0.2470 0.4810 0.5123 0.040 Uiso 1 1 calc R
C28 C 0.3803(4) 0.5384(4) 0.5037(3) 0.0366(15) Uani 1 1 d .
H28A H 0.3839 0.4879 0.4527 0.055 Uiso 1 1 calc R
H28B H 0.4405 0.5591 0.5354 0.055 Uiso 1 1 calc R
H28C H 0.3628 0.5926 0.4969 0.055 Uiso 1 1 calc R
C29 C 0.3027(4) 0.5782(4) 0.6233(4) 0.0444(16) Uani 1 1 d .
H29A H 0.2870 0.6332 0.6166 0.067 Uiso 1 1 calc R
H29B H 0.3623 0.5975 0.6556 0.067 Uiso 1 1 calc R
H29C H 0.2551 0.5542 0.6487 0.067 Uiso 1 1 calc R
C30 C 0.3359(4) -0.1182(4) 0.0133(3) 0.0402(15) Uani 1 1 d .
H30A H 0.3222 -0.1867 -0.0202 0.060 Uiso 1 1 calc R
H30B H 0.4015 -0.0928 0.0160 0.060 Uiso 1 1 calc R
H30C H 0.2991 -0.0856 -0.0083 0.060 Uiso 1 1 calc R
C31 C 0.3126(4) -0.1017(4) 0.0941(3) 0.0287(13) Uani 1 1 d .
C32 C 0.2802(4) -0.1849(4) 0.1037(3) 0.0300(13) Uani 1 1 d .
H32A H 0.2623 -0.2410 0.0567 0.036 Uiso 1 1 calc R
C33 C 0.2702(4) -0.1982(4) 0.1718(3) 0.0278(13) Uani 1 1 d .
C34 C 0.2547(4) -0.3001(4) 0.1621(3) 0.0369(15) Uani 1 1 d .
H34A H 0.2536 -0.3425 0.1072 0.055 Uiso 1 1 calc R
H34B H 0.1957 -0.3160 0.1797 0.055 Uiso 1 1 calc R
H34C H 0.3047 -0.3081 0.1931 0.055 Uiso 1 1 calc R
C35 C 0.3836(4) 0.0636(4) 0.1403(3) 0.0278(13) Uani 1 1 d .
C36 C 0.4801(4) 0.0740(4) 0.1533(3) 0.0327(14) Uani 1 1 d .
C37 C 0.5356(4) 0.1501(4) 0.1486(3) 0.0400(15) Uani 1 1 d .
H37A H 0.6007 0.1580 0.1577 0.048 Uiso 1 1 calc R
C38 C 0.4979(4) 0.2165(4) 0.1306(4) 0.0454(17) Uani 1 1 d .
H38A H 0.5370 0.2693 0.1279 0.054 Uiso 1 1 calc R
C39 C 0.4042(4) 0.2045(4) 0.1170(4) 0.0389(15) Uani 1 1 d .
H39A H 0.3789 0.2493 0.1043 0.047 Uiso 1 1 calc R
C40 C 0.3446(4) 0.1279(4) 0.1212(3) 0.0302(13) Uani 1 1 d .
C41 C 0.2420(4) 0.1154(4) 0.0998(3) 0.0357(14) Uani 1 1 d .
H41A H 0.2087 0.0743 0.1232 0.043 Uiso 1 1 calc R
C42 C 0.2151(4) 0.0663(5) 0.0122(4) 0.0526(18) Uani 1 1 d .
H42A H 0.1486 0.0593 0.0003 0.079 Uiso 1 1 calc R
H42B H 0.2314 0.0031 -0.0081 0.079 Uiso 1 1 calc R
H42C H 0.2480 0.1047 -0.0121 0.079 Uiso 1 1 calc R
C43 C 0.2086(5) 0.2092(5) 0.1299(4) 0.0543(19) Uani 1 1 d .
H43A H 0.1422 0.1970 0.1144 0.081 Uiso 1 1 calc R
H43B H 0.2408 0.2508 0.1079 0.081 Uiso 1 1 calc R
H43C H 0.2215 0.2403 0.1867 0.081 Uiso 1 1 calc R
C44 C 0.5268(4) 0.0040(5) 0.1703(4) 0.0440(16) Uani 1 1 d .
H44A H 0.4787 -0.0405 0.1809 0.053 Uiso 1 1 calc R
C45 C 0.5998(4) 0.0532(6) 0.2414(4) 0.062(2) Uani 1 1 d .
H45A H 0.6280 0.0051 0.2500 0.093 Uiso 1 1 calc R
H45B H 0.5709 0.0879 0.2872 0.093 Uiso 1 1 calc R
H45C H 0.6473 0.0979 0.2326 0.093 Uiso 1 1 calc R
C46 C 0.5712(5) -0.0552(6) 0.1000(4) 0.067(2) Uani 1 1 d .
H46A H 0.6009 -0.0999 0.1124 0.100 Uiso 1 1 calc R
H46B H 0.6173 -0.0128 0.0875 0.100 Uiso 1 1 calc R
H46C H 0.5236 -0.0909 0.0553 0.100 Uiso 1 1 calc R
C47 C 0.2800(4) -0.1498(3) 0.3094(3) 0.0254(12) Uani 1 1 d .
C48 C 0.1990(4) -0.1817(3) 0.3351(3) 0.0268(12) Uani 1 1 d .
C49 C 0.2089(4) -0.1985(4) 0.4017(3) 0.0347(14) Uani 1 1 d .
H49A H 0.1554 -0.2197 0.4206 0.042 Uiso 1 1 calc R
C50 C 0.2942(4) -0.1852(4) 0.4407(3) 0.0361(14) Uani 1 1 d .
H50A H 0.2993 -0.1973 0.4858 0.043 Uiso 1 1 calc R
C51 C 0.3722(4) -0.1542(4) 0.4142(3) 0.0378(15) Uani 1 1 d .
H51A H 0.4310 -0.1461 0.4409 0.045 Uiso 1 1 calc R
C52 C 0.3665(4) -0.1344(4) 0.3488(3) 0.0289(13) Uani 1 1 d .
C53 C 0.4550(4) -0.1012(4) 0.3216(3) 0.0376(15) Uani 1 1 d .
H53A H 0.4384 -0.0692 0.2881 0.045 Uiso 1 1 calc R
C54 C 0.5248(4) -0.0279(5) 0.3891(4) 0.0526(18) Uani 1 1 d .
H54A H 0.4961 0.0253 0.4200 0.079 Uiso 1 1 calc R
H54B H 0.5781 -0.0041 0.3687 0.079 Uiso 1 1 calc R
H54C H 0.5451 -0.0578 0.4220 0.079 Uiso 1 1 calc R
C55 C 0.4957(5) -0.1854(5) 0.2717(4) 0.0559(19) Uani 1 1 d .
H55A H 0.5526 -0.1624 0.2549 0.084 Uiso 1 1 calc R
H55B H 0.4514 -0.2274 0.2260 0.084 Uiso 1 1 calc R
H55C H 0.5095 -0.2209 0.3019 0.084 Uiso 1 1 calc R
C56 C 0.1026(4) -0.1990(4) 0.2954(3) 0.0328(14) Uani 1 1 d .
H56A H 0.1080 -0.1848 0.2487 0.039 Uiso 1 1 calc R
C57 C 0.0454(4) -0.1336(4) 0.3478(4) 0.0400(15) Uani 1 1 d .
H57A H -0.0164 -0.1467 0.3204 0.060 Uiso 1 1 calc R
H57B H 0.0748 -0.0671 0.3621 0.060 Uiso 1 1 calc R
H57C H 0.0408 -0.1448 0.3949 0.060 Uiso 1 1 calc R
C58 C 0.0525(4) -0.3030(4) 0.2676(4) 0.0442(16) Uani 1 1 d .
H58A H -0.0094 -0.3111 0.2423 0.066 Uiso 1 1 calc R
H58B H 0.0478 -0.3193 0.3122 0.066 Uiso 1 1 calc R
H58C H 0.0871 -0.3451 0.2304 0.066 Uiso 1 1 calc R
C59 C -0.0044(3) -0.0103(4) 0.2431(3) 0.0248(12) Uani 1 1 d .
C60 C -0.0775(4) 0.0195(4) 0.2873(3) 0.0287(13) Uani 1 1 d .
C61 C -0.1655(4) -0.0369(4) 0.2630(3) 0.0357(14) Uani 1 1 d .
H61A H -0.2139 -0.0175 0.2931 0.043 Uiso 1 1 calc R
C62 C -0.1838(4) -0.1206(4) 0.1960(4) 0.0449(17) Uani 1 1 d .
H62A H -0.2445 -0.1577 0.1797 0.054 Uiso 1 1 calc R
C63 C -0.1140(4) -0.1494(4) 0.1535(3) 0.0379(15) Uani 1 1 d .
H63A H -0.1274 -0.2068 0.1073 0.045 Uiso 1 1 calc R
C64 C -0.0240(4) -0.0978(4) 0.1754(3) 0.0271(12) Uani 1 1 d .
C65 C 0.0484(4) -0.1353(3) 0.1243(3) 0.0271(13) Uani 1 1 d .
H65A H 0.1091 -0.1108 0.1579 0.033 Uiso 1 1 calc R
C66 C 0.0343(4) -0.2442(4) 0.0853(3) 0.0388(15) Uani 1 1 d .
H66A H 0.0839 -0.2628 0.0533 0.058 Uiso 1 1 calc R
H66B H -0.0252 -0.2705 0.0524 0.058 Uiso 1 1 calc R
H66C H 0.0353 -0.2689 0.1253 0.058 Uiso 1 1 calc R
C67 C 0.0546(4) -0.0973(4) 0.0621(3) 0.0355(14) Uani 1 1 d .
H67A H 0.1019 -0.1224 0.0296 0.053 Uiso 1 1 calc R
H67B H 0.0709 -0.0275 0.0869 0.053 Uiso 1 1 calc R
H67C H -0.0051 -0.1175 0.0297 0.053 Uiso 1 1 calc R
C68 C -0.0640(4) 0.1110(4) 0.3611(3) 0.0265(12) Uani 1 1 d .
H68A H -0.0156 0.1589 0.3545 0.032 Uiso 1 1 calc R
C69 C -0.0296(4) 0.0979(4) 0.4318(3) 0.0344(14) Uani 1 1 d .
H69A H -0.0218 0.1584 0.4779 0.052 Uiso 1 1 calc R
H69B H 0.0297 0.0775 0.4245 0.052 Uiso 1 1 calc R
H69C H -0.0744 0.0493 0.4386 0.052 Uiso 1 1 calc R
C70 C -0.1506(4) 0.1539(4) 0.3774(3) 0.0361(14) Uani 1 1 d .
H70A H -0.1736 0.1628 0.3320 0.054 Uiso 1 1 calc R
H70B H -0.1357 0.2157 0.4227 0.054 Uiso 1 1 calc R
H70C H -0.1981 0.1108 0.3881 0.054 Uiso 1 1 calc R
C72 C 0.3801(5) 0.3255(4) 0.3247(4) 0.0456(17) Uani 1 1 d .
C71 C 0.4305(4) 0.2698(4) 0.3604(4) 0.0427(16) Uani 1 1 d .
H71A H 0.4909 0.2641 0.3405 0.051 Uiso 1 1 calc R
H71B H 0.4422 0.3061 0.4176 0.051 Uiso 1 1 calc R
C73 C 0.3777(4) 0.1752(4) 0.3419(4) 0.0415(16) Uani 1 1 d .
C74 C 0.8962(7) 0.5047(6) 0.0583(6) 0.096(3) Uani 1 1 d .
H74A H 0.9054 0.4388 0.0338 0.144 Uiso 1 1 calc R
H74B H 0.9552 0.5473 0.0849 0.144 Uiso 1 1 calc R
H74C H 0.8721 0.5229 0.0185 0.144 Uiso 1 1 calc R
C75 C 0.8294(5) 0.5124(6) 0.1158(5) 0.062(2) Uani 1 1 d .
C76 C 0.7918(6) 0.4313(6) 0.1268(6) 0.078(3) Uani 1 1 d .
H76A H 0.8090 0.3719 0.0985 0.093 Uiso 1 1 calc R
C77 C 0.7301(7) 0.4399(10) 0.1789(7) 0.105(4) Uani 1 1 d .
H77A H 0.7041 0.3849 0.1863 0.126 Uiso 1 1 calc R
C78 C 0.7043(7) 0.5222(12) 0.2204(6) 0.107(4) Uani 1 1 d .
H78A H 0.6615 0.5258 0.2569 0.128 Uiso 1 1 calc R
C79 C 0.7418(8) 0.6025(9) 0.2086(6) 0.102(4) Uani 1 1 d .
H79A H 0.7234 0.6615 0.2360 0.123 Uiso 1 1 calc R
C80 C 0.8042(7) 0.5959(6) 0.1581(6) 0.078(3) Uani 1 1 d .
H80A H 0.8314 0.6515 0.1521 0.094 Uiso 1 1 calc R
C81 C 0.4852(10) 0.6417(8) 0.0250(8) 0.176(7) Uani 1 1 d .
H81A H 0.4449 0.6322 -0.0211 0.265 Uiso 1 1 calc R
H81B H 0.5445 0.6251 0.0098 0.265 Uiso 1 1 calc R
H81C H 0.4952 0.7086 0.0624 0.265 Uiso 1 1 calc R
C82 C 0.4379(6) 0.5751(5) 0.0640(5) 0.101(3) Uani 1 1 d GU
C83 C 0.4784(4) 0.5725(5) 0.1305(4) 0.114(4) Uani 1 1 d G
H83A H 0.5341 0.6157 0.1578 0.136 Uiso 1 1 calc R
C84 C 0.4373(7) 0.5066(7) 0.1572(4) 0.125(5) Uani 1 1 d G
H84A H 0.4650 0.5049 0.2027 0.150 Uiso 1 1 calc R
C85 C 0.3558(7) 0.4434(5) 0.1173(6) 0.122(5) Uani 1 1 d G
H85A H 0.3278 0.3984 0.1355 0.147 Uiso 1 1 calc R
C86 C 0.3153(4) 0.4460(5) 0.0507(6) 0.180(8) Uani 1 1 d G
H86A H 0.2596 0.4028 0.0235 0.216 Uiso 1 1 calc R
C87 C 0.3564(6) 0.5118(7) 0.0241(4) 0.154(6) Uani 1 1 d G
H87A H 0.3287 0.5136 -0.0214 0.185 Uiso 1 1 calc R

loop_
_atom_site_aniso_label
_atom_site_aniso_U_11
_atom_site_aniso_U_22
_atom_site_aniso_U_33
_atom_site_aniso_U_23
_atom_site_aniso_U_13
_atom_site_aniso_U_12
Sc1 0.0243(6) 0.0224(5) 0.0275(6) 0.0115(4) 0.0025(5) 0.0025(4)
Sc2 0.0270(6) 0.0263(6) 0.0276(6) 0.0148(4) 0.0060(5) 0.0070(4)
P1 0.0232(8) 0.0234(7) 0.0299(8) 0.0128(6) 0.0036(6) 0.0024(6)
N1 0.024(2) 0.023(2) 0.026(2) 0.0144(19) 0.000(2) 0.0010(19)
N2 0.019(2) 0.027(2) 0.032(3) 0.015(2) 0.004(2) 0.0039(19)
N3 0.027(3) 0.031(3) 0.029(3) 0.015(2) 0.008(2) 0.007(2)
N4 0.024(2) 0.033(3) 0.022(2) 0.018(2) 0.0013(19) 0.007(2)
O1 0.036(3) 0.035(2) 0.082(3) 0.029(2) 0.029(2) 0.0106(19)
O2 0.052(3) 0.047(3) 0.070(3) 0.022(2) 0.018(3) -0.002(2)
O3 0.026(2) 0.043(2) 0.054(3) 0.015(2) 0.005(2) 0.0028(19)
O4 0.030(2) 0.038(2) 0.053(3) 0.007(2) 0.000(2) 0.0139(19)
C1 0.031(3) 0.029(3) 0.037(3) 0.016(3) 0.009(3) 0.011(2)
C2 0.020(3) 0.021(3) 0.036(3) 0.014(2) 0.005(2) 0.000(2)
C3 0.025(3) 0.024(3) 0.026(3) 0.010(2) 0.009(2) 0.006(2)
C4 0.032(3) 0.024(3) 0.029(3) 0.014(2) 0.008(3) 0.001(2)
C5 0.031(3) 0.039(3) 0.034(3) 0.015(3) 0.009(3) 0.010(3)
C6 0.028(3) 0.028(3) 0.032(3) 0.017(2) 0.005(3) 0.009(2)
C7 0.030(3) 0.025(3) 0.037(3) 0.019(2) 0.005(3) 0.008(2)
C8 0.042(4) 0.033(3) 0.035(3) 0.019(3) -0.004(3) 0.008(3)
C9 0.059(4) 0.035(3) 0.039(4) 0.026(3) 0.003(3) 0.015(3)
C10 0.044(4) 0.030(3) 0.042(4) 0.022(3) 0.008(3) 0.007(3)
C11 0.030(3) 0.026(3) 0.034(3) 0.017(2) 0.006(3) 0.011(2)
C12 0.033(3) 0.025(3) 0.031(3) 0.014(2) 0.001(3) 0.001(2)
C13 0.038(4) 0.045(4) 0.043(4) 0.016(3) 0.004(3) -0.002(3)
C14 0.043(4) 0.028(3) 0.044(4) 0.012(3) 0.009(3) 0.003(3)
C15 0.028(3) 0.039(3) 0.035(3) 0.020(3) -0.003(3) -0.003(3)
C16 0.035(4) 0.060(4) 0.048(4) 0.021(3) 0.000(3) 0.000(3)
C17 0.048(4) 0.032(3) 0.042(4) 0.022(3) 0.000(3) 0.004(3)
C18 0.022(3) 0.031(3) 0.031(3) 0.014(2) 0.004(2) 0.002(2)
C19 0.029(3) 0.028(3) 0.031(3) 0.010(2) 0.006(3) 0.002(2)
C20 0.029(3) 0.030(3) 0.043(4) 0.012(3) 0.000(3) -0.003(3)
C21 0.027(3) 0.046(4) 0.045(4) 0.024(3) -0.010(3) -0.002(3)
C22 0.031(3) 0.042(4) 0.047(4) 0.026(3) -0.003(3) 0.004(3)
C23 0.029(3) 0.029(3) 0.031(3) 0.015(2) 0.002(3) 0.002(2)
C24 0.038(3) 0.028(3) 0.046(4) 0.024(3) -0.012(3) -0.004(3)
C25 0.066(5) 0.043(4) 0.084(6) 0.036(4) 0.029(4) 0.007(4)
C26 0.056(4) 0.029(3) 0.052(4) 0.012(3) -0.004(3) 0.007(3)
C27 0.029(3) 0.027(3) 0.041(4) 0.014(3) -0.001(3) 0.002(2)
C28 0.039(4) 0.026(3) 0.047(4) 0.019(3) 0.003(3) 0.002(3)
C29 0.044(4) 0.036(4) 0.051(4) 0.015(3) 0.013(3) 0.008(3)
C30 0.046(4) 0.049(4) 0.030(3) 0.019(3) 0.009(3) 0.013(3)
C31 0.027(3) 0.039(3) 0.025(3) 0.016(3) 0.008(2) 0.011(3)
C32 0.039(3) 0.025(3) 0.028(3) 0.012(2) 0.006(3) 0.010(2)
C33 0.026(3) 0.026(3) 0.034(3) 0.013(2) 0.006(3) 0.008(2)
C34 0.049(4) 0.027(3) 0.039(4) 0.016(3) 0.012(3) 0.010(3)
C35 0.028(3) 0.033(3) 0.027(3) 0.018(2) 0.008(2) 0.003(2)
C36 0.032(3) 0.042(3) 0.032(3) 0.023(3) 0.008(3) 0.007(3)
C37 0.031(3) 0.054(4) 0.037(4) 0.025(3) 0.003(3) -0.001(3)
C38 0.043(4) 0.040(4) 0.052(4) 0.022(3) 0.016(3) -0.004(3)
C39 0.032(3) 0.041(4) 0.051(4) 0.025(3) 0.012(3) 0.010(3)
C40 0.029(3) 0.033(3) 0.031(3) 0.017(3) 0.012(3) 0.004(3)
C41 0.028(3) 0.041(3) 0.049(4) 0.030(3) 0.009(3) 0.006(3)
C42 0.034(4) 0.058(4) 0.058(5) 0.018(4) -0.002(3) 0.007(3)
C43 0.049(4) 0.062(5) 0.071(5) 0.037(4) 0.026(4) 0.033(4)
C44 0.030(3) 0.061(4) 0.058(4) 0.041(4) 0.011(3) 0.013(3)
C45 0.037(4) 0.105(6) 0.066(5) 0.057(5) 0.009(4) 0.018(4)
C46 0.071(5) 0.087(6) 0.068(5) 0.046(4) 0.024(4) 0.045(5)
C47 0.033(3) 0.021(3) 0.028(3) 0.015(2) 0.004(2) 0.009(2)
C48 0.033(3) 0.023(3) 0.028(3) 0.014(2) 0.002(3) 0.007(2)
C49 0.050(4) 0.027(3) 0.033(3) 0.019(3) 0.007(3) 0.005(3)
C50 0.047(4) 0.036(3) 0.033(3) 0.023(3) 0.003(3) 0.007(3)
C51 0.038(4) 0.042(4) 0.041(4) 0.025(3) 0.002(3) 0.010(3)
C52 0.035(3) 0.028(3) 0.028(3) 0.015(2) 0.003(3) 0.008(2)
C53 0.032(3) 0.052(4) 0.038(4) 0.027(3) 0.002(3) 0.010(3)
C54 0.037(4) 0.074(5) 0.050(4) 0.036(4) -0.001(3) -0.003(3)
C55 0.041(4) 0.074(5) 0.056(5) 0.028(4) 0.009(4) 0.020(4)
C56 0.038(3) 0.035(3) 0.036(3) 0.025(3) 0.012(3) 0.006(3)
C57 0.044(4) 0.045(4) 0.046(4) 0.032(3) 0.015(3) 0.013(3)
C58 0.037(4) 0.039(4) 0.059(4) 0.027(3) 0.000(3) -0.001(3)
C59 0.023(3) 0.028(3) 0.027(3) 0.016(2) 0.000(2) 0.003(2)
C60 0.026(3) 0.031(3) 0.035(3) 0.020(3) 0.003(3) 0.001(2)
C61 0.027(3) 0.037(3) 0.040(4) 0.014(3) 0.008(3) 0.003(3)
C62 0.026(3) 0.043(4) 0.051(4) 0.010(3) 0.004(3) -0.008(3)
C63 0.029(3) 0.038(3) 0.034(3) 0.005(3) 0.001(3) -0.002(3)
C64 0.029(3) 0.028(3) 0.028(3) 0.015(2) 0.005(2) 0.006(2)
C65 0.029(3) 0.020(3) 0.033(3) 0.013(2) 0.000(2) -0.001(2)
C66 0.046(4) 0.029(3) 0.039(4) 0.011(3) 0.004(3) 0.012(3)
C67 0.040(4) 0.045(4) 0.033(3) 0.025(3) 0.011(3) 0.013(3)
C68 0.024(3) 0.027(3) 0.032(3) 0.016(2) 0.009(2) 0.002(2)
C69 0.042(4) 0.028(3) 0.034(3) 0.015(3) 0.004(3) 0.002(3)
C70 0.030(3) 0.035(3) 0.046(4) 0.019(3) 0.012(3) 0.006(3)
C72 0.045(4) 0.034(4) 0.049(4) 0.013(3) 0.010(3) -0.003(3)
C71 0.031(3) 0.044(4) 0.044(4) 0.017(3) -0.003(3) -0.009(3)
C73 0.034(4) 0.045(4) 0.039(4) 0.013(3) 0.005(3) 0.002(3)
C74 0.096(7) 0.080(6) 0.115(8) 0.042(6) 0.016(7) 0.022(6)
C75 0.054(5) 0.062(5) 0.068(5) 0.030(4) -0.007(4) 0.003(4)
C76 0.073(6) 0.074(6) 0.094(7) 0.050(5) -0.020(5) 0.004(5)
C77 0.062(7) 0.158(12) 0.131(10) 0.102(9) 0.007(7) 0.008(7)
C78 0.075(8) 0.194(14) 0.081(8) 0.073(9) 0.020(6) 0.059(9)
C79 0.088(8) 0.135(10) 0.077(8) 0.031(7) -0.017(6) 0.049(8)
C80 0.073(6) 0.059(5) 0.084(7) 0.012(5) -0.016(5) 0.020(5)
C81 0.250(16) 0.103(9) 0.230(15) 0.140(10) -0.031(13) 0.009(10)
C82 0.092(5) 0.106(5) 0.098(5) 0.028(4) 0.016(4) 0.037(4)
C83 0.094(8) 0.125(9) 0.093(8) 0.004(7) 0.003(7) 0.057(7)
C84 0.152(12) 0.135(11) 0.153(12) 0.117(10) 0.062(10) 0.043(9)
C85 0.186(14) 0.062(6) 0.155(11) 0.060(7) 0.128(10) 0.054(8)
C86 0.063(8) 0.241(19) 0.25(2) 0.127(16) 0.049(11) -0.001(9)
C87 0.087(9) 0.165(12) 0.129(10) -0.034(9) 0.002(8) 0.065(8)

loop_
_atom_type_symbol
_atom_type_description
_atom_type_scat_dispersion_real
_atom_type_scat_dispersion_imag
_atom_type_scat_source
C C 0.0033 0.0016 'International Tables Vol C Tables 4.2.6.8 and 6.1.1.4'
H H 0.0000 0.0000 'International Tables Vol C Tables 4.2.6.8 and 6.1.1.4'
N N 0.0061 0.0033 'International Tables Vol C Tables 4.2.6.8 and 6.1.1.4'
O O 0.0106 0.0060 'International Tables Vol C Tables 4.2.6.8 and 6.1.1.4'
P P 0.1023 0.0942 'International Tables Vol C Tables 4.2.6.8 and 6.1.1.4'
Sc Sc 0.2519 0.3716 'International Tables Vol C Tables 4.2.6.8 and 6.1.1.4'

loop_
_geom_angle_atom_site_label_1
_geom_angle_atom_site_label_2
_geom_angle_atom_site_label_3
_geom_angle
O1 Sc1 N2 104.97(18)
O1 Sc1 N1 98.18(17)
N2 Sc1 N1 86.86(16)
O1 Sc1 O3 76.52(16)
N2 Sc1 O3 95.51(16)
N1 Sc1 O3 174.59(17)
O1 Sc1 P1 126.77(13)
N2 Sc1 P1 118.99(12)
N1 Sc1 P1 111.97(11)
O3 Sc1 P1 71.10(11)
N4 Sc2 N3 88.57(17)
N4 Sc2 O3 143.36(17)
N3 Sc2 O3 120.13(16)
N4 Sc2 O4 105.88(16)
N3 Sc2 O4 86.46(16)
O3 Sc2 O4 58.40(15)
N4 Sc2 P1 115.64(12)
N3 Sc2 P1 119.59(12)
O3 Sc2 P1 71.80(11)
O4 Sc2 P1 130.16(11)
N4 Sc2 C73 132.59(19)
N3 Sc2 C73 98.56(19)
O3 Sc2 C73 30.52(17)
O4 Sc2 C73 29.43(17)
P1 Sc2 C73 101.22(16)
C59 P1 Sc2 132.03(18)
C59 P1 Sc1 134.44(18)
Sc2 P1 Sc1 93.46(5)
C2 N1 C6 117.7(4)
C2 N1 Sc1 122.3(3)
C6 N1 Sc1 119.9(3)
C4 N2 C18 118.4(4)
C4 N2 Sc1 122.6(3)
C18 N2 Sc1 118.9(3)
C31 N3 C35 119.2(5)
C31 N3 Sc2 121.8(4)
C35 N3 Sc2 118.8(3)
C33 N4 C47 117.5(4)
C33 N4 Sc2 123.0(3)
C47 N4 Sc2 119.5(3)
C72 O1 Sc1 144.0(4)
C73 O3 Sc1 133.9(4)
C73 O3 Sc2 90.7(4)
Sc1 O3 Sc2 117.68(17)
C73 O4 Sc2 90.5(3)
C2 C1 H1A 109.5
C2 C1 H1B 109.5
H1A C1 H1B 109.5
C2 C1 H1C 109.5
H1A C1 H1C 109.5
H1B C1 H1C 109.5
N1 C2 C3 123.2(5)
N1 C2 C1 121.3(5)
C3 C2 C1 115.4(5)
C4 C3 C2 129.7(5)
C4 C3 H3A 115.1
C2 C3 H3A 115.1
N2 C4 C3 124.5(5)
N2 C4 C5 120.7(5)
C3 C4 C5 114.8(5)
C4 C5 H5A 109.5
C4 C5 H5B 109.5
H5A C5 H5B 109.5
C4 C5 H5C 109.5
H5A C5 H5C 109.5
H5B C5 H5C 109.5
C11 C6 C7 120.4(5)
C11 C6 N1 118.6(4)
C7 C6 N1 121.0(5)
C8 C7 C6 117.8(5)
C8 C7 C15 119.2(5)
C6 C7 C15 123.0(5)
C9 C8 C7 122.5(5)
C9 C8 H8A 118.8
C7 C8 H8A 118.8
C8 C9 C10 119.3(6)
C8 C9 H9A 120.3
C10 C9 H9A 120.4
C9 C10 C11 121.7(5)
C9 C10 H10A 119.2
C11 C10 H10A 119.2
C10 C11 C6 118.2(5)
C10 C11 C12 120.2(5)
C6 C11 C12 121.4(5)
C11 C12 C14 110.4(5)
C11 C12 C13 113.4(5)
C14 C12 C13 110.7(4)
C11 C12 H12A 107.4
C14 C12 H12A 107.4
C13 C12 H12A 107.4
C12 C13 H13A 109.5
C12 C13 H13B 109.5
H13A C13 H13B 109.5
C12 C13 H13C 109.5
H13A C13 H13C 109.5
H13B C13 H13C 109.5
C12 C14 H14A 109.5
C12 C14 H14B 109.5
H14A C14 H14B 109.5
C12 C14 H14C 109.5
H14A C14 H14C 109.5
H14B C14 H14C 109.5
C17 C15 C7 110.2(5)
C17 C15 C16 109.7(5)
C7 C15 C16 111.3(5)
C17 C15 H15A 108.6
C7 C15 H15A 108.6
C16 C15 H15A 108.6
C15 C16 H16A 109.5
C15 C16 H16B 109.5
H16A C16 H16B 109.5
C15 C16 H16C 109.5
H16A C16 H16C 109.5
H16B C16 H16C 109.5
C15 C17 H17A 109.5
C15 C17 H17B 109.5
H17A C17 H17B 109.5
C15 C17 H17C 109.5
H17A C17 H17C 109.5
H17B C17 H17C 109.5
C23 C18 C19 120.8(5)
C23 C18 N2 120.1(4)
C19 C18 N2 119.0(5)
C20 C19 C18 117.4(5)
C20 C19 C27 119.3(5)
C18 C19 C27 123.2(5)
C21 C20 C19 122.0(5)
C21 C20 H20A 119.0
C19 C20 H20A 119.0
C20 C21 C22 119.7(5)
C20 C21 H21A 120.1
C22 C21 H21A 120.1
C21 C22 C23 121.6(5)
C21 C22 H22A 119.2
C23 C22 H22A 119.2
C22 C23 C18 118.3(5)
C22 C23 C24 118.8(5)
C18 C23 C24 122.7(5)
C26 C24 C25 109.5(5)
C26 C24 C23 113.7(5)
C25 C24 C23 110.9(5)
C26 C24 H24A 107.5
C25 C24 H24A 107.5
C23 C24 H24A 107.5
C24 C25 H25A 109.5
C24 C25 H25B 109.5
H25A C25 H25B 109.5
C24 C25 H25C 109.5
H25A C25 H25C 109.5
H25B C25 H25C 109.5
C24 C26 H26A 109.5
C24 C26 H26B 109.5
H26A C26 H26B 109.5
C24 C26 H26C 109.5
H26A C26 H26C 109.5
H26B C26 H26C 109.5
C29 C27 C19 111.4(5)
C29 C27 C28 109.6(5)
C19 C27 C28 109.8(5)
C29 C27 H27A 108.7
C19 C27 H27A 108.7
C28 C27 H27A 108.7
C27 C28 H28A 109.5
C27 C28 H28B 109.5
H28A C28 H28B 109.5
C27 C28 H28C 109.5
H28A C28 H28C 109.5
H28B C28 H28C 109.5
C27 C29 H29A 109.5
C27 C29 H29B 109.5
H29A C29 H29B 109.5
C27 C29 H29C 109.5
H29A C29 H29C 109.5
H29B C29 H29C 109.5
C31 C30 H30A 109.5
C31 C30 H30B 109.5
H30A C30 H30B 109.5
C31 C30 H30C 109.5
H30A C30 H30C 109.5
H30B C30 H30C 109.5
N3 C31 C32 124.7(5)
N3 C31 C30 120.7(5)
C32 C31 C30 114.5(5)
C31 C32 C33 129.8(5)
C31 C32 H32A 115.1
C33 C32 H32A 115.1
N4 C33 C32 123.9(5)
N4 C33 C34 120.5(5)
C32 C33 C34 115.6(5)
C33 C34 H34A 109.5
C33 C34 H34B 109.5
H34A C34 H34B 109.5
C33 C34 H34C 109.5
H34A C34 H34C 109.5
H34B C34 H34C 109.5
C40 C35 C36 121.2(5)
C40 C35 N3 120.4(5)
C36 C35 N3 118.4(5)
C37 C36 C35 118.9(5)
C37 C36 C44 117.4(5)
C35 C36 C44 123.7(5)
C36 C37 C38 121.0(6)
C36 C37 H37A 119.5
C38 C37 H37A 119.5
C39 C38 C37 119.4(6)
C39 C38 H38A 120.3
C37 C38 H38A 120.3
C38 C39 C40 121.7(6)
C38 C39 H39A 119.2
C40 C39 H39A 119.2
C35 C40 C39 117.9(5)
C35 C40 C41 123.3(5)
C39 C40 C41 118.6(5)
C40 C41 C43 112.9(5)
C40 C41 C42 111.5(5)
C43 C41 C42 107.9(5)
C40 C41 H41A 108.1
C43 C41 H41A 108.1
C42 C41 H41A 108.1
C41 C42 H42A 109.5
C41 C42 H42B 109.5
H42A C42 H42B 109.5
C41 C42 H42C 109.5
H42A C42 H42C 109.5
H42B C42 H42C 109.5
C41 C43 H43A 109.5
C41 C43 H43B 109.5
H43A C43 H43B 109.5
C41 C43 H43C 109.5
H43A C43 H43C 109.5
H43B C43 H43C 109.5
C36 C44 C45 112.5(5)
C36 C44 C46 110.9(5)
C45 C44 C46 109.2(5)
C36 C44 H44A 108.0
C45 C44 H44A 108.0
C46 C44 H44A 108.0
C44 C45 H45A 109.5
C44 C45 H45B 109.5
H45A C45 H45B 109.5
C44 C45 H45C 109.5
H45A C45 H45C 109.5
H45B C45 H45C 109.5
C44 C46 H46A 109.5
C44 C46 H46B 109.5
H46A C46 H46B 109.5
C44 C46 H46C 109.5
H46A C46 H46C 109.5
H46B C46 H46C 109.5
C52 C47 C48 121.8(5)
C52 C47 N4 118.0(5)
C48 C47 N4 120.1(4)
C49 C48 C47 117.4(5)
C49 C48 C56 118.1(5)
C47 C48 C56 124.5(5)
C50 C49 C48 121.6(6)
C50 C49 H49A 119.2
C48 C49 H49A 119.2
C51 C50 C49 119.8(5)
C51 C50 H50A 120.1
C49 C50 H50A 120.1
C50 C51 C52 121.2(5)
C50 C51 H51A 119.4
C52 C51 H51A 119.4
C47 C52 C51 118.3(5)
C47 C52 C53 122.8(5)
C51 C52 C53 118.9(5)
C55 C53 C52 110.9(5)
C55 C53 C54 111.8(5)
C52 C53 C54 112.3(5)
C55 C53 H53A 107.2
C52 C53 H53A 107.2
C54 C53 H53A 107.2
C53 C54 H54A 109.5
C53 C54 H54B 109.5
H54A C54 H54B 109.5
C53 C54 H54C 109.5
H54A C54 H54C 109.5
H54B C54 H54C 109.5
C53 C55 H55A 109.5
C53 C55 H55B 109.5
H55A C55 H55B 109.5
C53 C55 H55C 109.5
H55A C55 H55C 109.5
H55B C55 H55C 109.5
C48 C56 C57 111.6(5)
C48 C56 C58 112.1(5)
C57 C56 C58 109.4(5)
C48 C56 H56A 107.8
C57 C56 H56A 107.8
C58 C56 H56A 107.8
C56 C57 H57A 109.5
C56 C57 H57B 109.5
H57A C57 H57B 109.5
C56 C57 H57C 109.5
H57A C57 H57C 109.5
H57B C57 H57C 109.5
C56 C58 H58A 109.5
C56 C58 H58B 109.5
H58A C58 H58B 109.5
C56 C58 H58C 109.5
H58A C58 H58C 109.5
H58B C58 H58C 109.5
C64 C59 C60 118.5(5)
C64 C59 P1 121.2(4)
C60 C59 P1 120.3(4)
C61 C60 C59 119.4(5)
C61 C60 C68 117.7(5)
C59 C60 C68 122.9(4)
C62 C61 C60 121.3(6)
C62 C61 H61A 119.3
C60 C61 H61A 119.3
C63 C62 C61 119.4(5)
C63 C62 H62A 120.3
C61 C62 H62A 120.3
C62 C63 C64 122.3(5)
C62 C63 H63A 118.9
C64 C63 H63A 118.9
C63 C64 C59 119.0(5)
C63 C64 C65 118.4(5)
C59 C64 C65 122.5(5)
C64 C65 C67 110.7(4)
C64 C65 C66 114.4(4)
C67 C65 C66 109.0(5)
C64 C65 H65A 107.5
C67 C65 H65A 107.5
C66 C65 H65A 107.5
C65 C66 H66A 109.5
C65 C66 H66B 109.5
H66A C66 H66B 109.5
C65 C66 H66C 109.5
H66A C66 H66C 109.5
H66B C66 H66C 109.5
C65 C67 H67A 109.5
C65 C67 H67B 109.5
H67A C67 H67B 109.5
C65 C67 H67C 109.5
H67A C67 H67C 109.5
H67B C67 H67C 109.5
C69 C68 C60 112.1(4)
C69 C68 C70 108.7(5)
C60 C68 C70 113.7(4)
C69 C68 H68A 107.4
C60 C68 H68A 107.4
C70 C68 H68A 107.4
C68 C69 H69A 109.5
C68 C69 H69B 109.5
H69A C69 H69B 109.5
C68 C69 H69C 109.5
H69A C69 H69C 109.5
H69B C69 H69C 109.5
C68 C70 H70A 109.5
C68 C70 H70B 109.5
H70A C70 H70B 109.5
C68 C70 H70C 109.5
H70A C70 H70C 109.5
H70B C70 H70C 109.5
O2 C72 O1 125.5(7)
O2 C72 C71 117.6(6)
O1 C72 C71 116.8(6)
C73 C71 C72 112.3(5)
C73 C71 H71A 109.1
C72 C71 H71A 109.1
C73 C71 H71B 109.1
C72 C71 H71B 109.1
H71A C71 H71B 107.9
O4 C73 O3 114.4(5)
O4 C73 C71 124.5(6)
O3 C73 C71 121.0(6)
O4 C73 Sc2 60.1(3)
O3 C73 Sc2 58.8(3)
C71 C73 Sc2 157.2(5)
C75 C74 H74A 109.5
C75 C74 H74B 109.5
H74A C74 H74B 109.5
C75 C74 H74C 109.5
H74A C74 H74C 109.5
H74B C74 H74C 109.5
C80 C75 C76 118.9(10)
C80 C75 C74 121.8(9)
C76 C75 C74 119.3(8)
C77 C76 C75 118.2(10)
C77 C76 H76A 120.9
C75 C76 H76A 120.9
C78 C77 C76 123.1(12)
C78 C77 H77A 118.4
C76 C77 H77A 118.4
C77 C78 C79 118.2(12)
C77 C78 H78A 120.9
C79 C78 H78A 120.9
C80 C79 C78 119.6(11)
C80 C79 H79A 120.2
C78 C79 H79A 120.2
C79 C80 C75 121.9(10)
C79 C80 H80A 119.0
C75 C80 H80A 119.0
C82 C81 H81A 109.5
C82 C81 H81B 109.5
H81A C81 H81B 109.5
C82 C81 H81C 109.5
H81A C81 H81C 109.5
H81B C81 H81C 109.5
C83 C82 C87 120.0
C83 C82 C81 123.1(8)
C87 C82 C81 116.6(8)
C84 C83 C82 120.0
C84 C83 H83A 120.0
C82 C83 H83A 120.0
C85 C84 C83 120.0
C85 C84 H84A 120.0
C83 C84 H84A 120.0
C84 C85 C86 120.0
C84 C85 H85A 120.0
C86 C85 H85A 120.0
C87 C86 C85 120.0
C87 C86 H86A 120.0
C85 C86 H86A 120.0
C86 C87 C82 120.0
C86 C87 H87A 120.0
C82 C87 H87A 120.0

loop_
_geom_bond_atom_site_label_1
_geom_bond_atom_site_label_2
_geom_bond_distance
Sc1 O1 2.008(4)
Sc1 N2 2.143(4)
Sc1 N1 2.172(4)
Sc1 O3 2.174(4)
Sc1 P1 2.5876(17)
Sc2 N4 2.120(4)
Sc2 N3 2.158(5)
Sc2 O3 2.190(4)
Sc2 O4 2.219(4)
Sc2 P1 2.5416(18)
Sc2 C73 2.561(6)
P1 C59 1.842(5)
N1 C2 1.338(7)
N1 C6 1.452(7)
N2 C4 1.328(7)
N2 C18 1.454(6)
N3 C31 1.328(7)
N3 C35 1.454(6)
N4 C33 1.341(7)
N4 C47 1.456(6)
O1 C72 1.280(7)
O2 C72 1.229(7)
O3 C73 1.301(7)
O4 C73 1.259(7)
C1 C2 1.508(7)
C1 H1A 0.9800
C1 H1B 0.9800
C1 H1C 0.9800
C2 C3 1.407(7)
C3 C4 1.393(7)
C3 H3A 0.9500
C4 C5 1.515(7)
C5 H5A 0.9800
C5 H5B 0.9800
C5 H5C 0.9800
C6 C11 1.407(7)
C6 C7 1.424(7)
C7 C8 1.385(8)
C7 C15 1.529(7)
C8 C9 1.363(8)
C8 H8A 0.9500
C9 C10 1.386(8)
C9 H9A 0.9500
C10 C11 1.390(8)
C10 H10A 0.9500
C11 C12 1.516(7)
C12 C14 1.525(8)
C12 C13 1.534(8)
C12 H12A 1.0000
C13 H13A 0.9800
C13 H13B 0.9800
C13 H13C 0.9800
C14 H14A 0.9800
C14 H14B 0.9800
C14 H14C 0.9800
C15 C17 1.523(8)
C15 C16 1.537(8)
C15 H15A 1.0000
C16 H16A 0.9800
C16 H16B 0.9800
C16 H16C 0.9800
C17 H17A 0.9800
C17 H17B 0.9800
C17 H17C 0.9800
C18 C23 1.407(7)
C18 C19 1.413(7)
C19 C20 1.400(8)
C19 C27 1.519(8)
C20 C21 1.364(8)
C20 H20A 0.9500
C21 C22 1.378(7)
C21 H21A 0.9500
C22 C23 1.386(7)
C22 H22A 0.9500
C23 C24 1.517(7)
C24 C26 1.501(8)
C24 C25 1.508(9)
C24 H24A 1.0000
C25 H25A 0.9800
C25 H25B 0.9800
C25 H25C 0.9800
C26 H26A 0.9800
C26 H26B 0.9800
C26 H26C 0.9800
C27 C29 1.515(8)
C27 C28 1.528(8)
C27 H27A 1.0000
C28 H28A 0.9800
C28 H28B 0.9800
C28 H28C 0.9800
C29 H29A 0.9800
C29 H29B 0.9800
C29 H29C 0.9800
C30 C31 1.513(8)
C30 H30A 0.9800
C30 H30B 0.9800
C30 H30C 0.9800
C31 C32 1.398(7)
C32 C33 1.400(7)
C32 H32A 0.9500
C33 C34 1.505(7)
C34 H34A 0.9800
C34 H34B 0.9800
C34 H34C 0.9800
C35 C40 1.391(8)
C35 C36 1.412(7)
C36 C37 1.370(8)
C36 C44 1.514(8)
C37 C38 1.401(9)
C37 H37A 0.9500
C38 C39 1.370(8)
C38 H38A 0.9500
C39 C40 1.402(7)
C39 H39A 0.9500
C40 C41 1.517(8)
C41 C43 1.520(8)
C41 C42 1.520(8)
C41 H41A 1.0000
C42 H42A 0.9800
C42 H42B 0.9800
C42 H42C 0.9800
C43 H43A 0.9800
C43 H43B 0.9800
C43 H43C 0.9800
C44 C45 1.528(9)
C44 C46 1.531(9)
C44 H44A 1.0000
C45 H45A 0.9800
C45 H45B 0.9800
C45 H45C 0.9800
C46 H46A 0.9800
C46 H46B 0.9800
C46 H46C 0.9800
C47 C52 1.387(7)
C47 C48 1.409(7)
C48 C49 1.397(7)
C48 C56 1.512(7)
C49 C50 1.376(8)
C49 H49A 0.9500
C50 C51 1.376(8)
C50 H50A 0.9500
C51 C52 1.396(8)
C51 H51A 0.9500
C52 C53 1.521(8)
C53 C55 1.516(9)
C53 C54 1.525(8)
C53 H53A 1.0000
C54 H54A 0.9800
C54 H54B 0.9800
C54 H54C 0.9800
C55 H55A 0.9800
C55 H55B 0.9800
C55 H55C 0.9800
C56 C57 1.513(8)
C56 C58 1.535(7)
C56 H56A 1.0000
C57 H57A 0.9800
C57 H57B 0.9800
C57 H57C 0.9800
C58 H58A 0.9800
C58 H58B 0.9800
C58 H58C 0.9800
C59 C64 1.421(7)
C59 C60 1.422(8)
C60 C61 1.391(7)
C60 C68 1.519(7)
C61 C62 1.381(8)
C61 H61A 0.9500
C62 C63 1.362(8)
C62 H62A 0.9500
C63 C64 1.390(7)
C63 H63A 0.9500
C64 C65 1.509(7)
C65 C67 1.521(7)
C65 C66 1.531(7)
C65 H65A 1.0000
C66 H66A 0.9800
C66 H66B 0.9800
C66 H66C 0.9800
C67 H67A 0.9800
C67 H67B 0.9800
C67 H67C 0.9800
C68 C69 1.513(7)
C68 C70 1.532(7)
C68 H68A 1.0000
C69 H69A 0.9800
C69 H69B 0.9800
C69 H69C 0.9800
C70 H70A 0.9800
C70 H70B 0.9800
C70 H70C 0.9800
C72 C71 1.554(9)
C71 C73 1.451(8)
C71 H71A 0.9900
C71 H71B 0.9900
C74 C75 1.488(12)
C74 H74A 0.9800
C74 H74B 0.9800
C74 H74C 0.9800
C75 C80 1.351(11)
C75 C76 1.400(10)
C76 C77 1.359(14)
C76 H76A 0.9500
C77 C78 1.338(15)
C77 H77A 0.9500
C78 C79 1.397(15)
C78 H78A 0.9500
C79 C80 1.348(14)
C79 H79A 0.9500
C80 H80A 0.9500
C81 C82 1.599(11)
C81 H81A 0.9800
C81 H81B 0.9800
C81 H81C 0.9800
C82 C83 1.3900
C82 C87 1.3900
C83 C84 1.3900
C83 H83A 0.9500
C84 C85 1.3900
C84 H84A 0.9500
C85 C86 1.3900
C85 H85A 0.9500
C86 C87 1.3900
C86 H86A 0.9500
C87 H87A 0.9500

loop_
_geom_torsion_atom_site_label_1
_geom_torsion_atom_site_label_2
_geom_torsion_atom_site_label_3
_geom_torsion_atom_site_label_4
_geom_torsion
N4 Sc2 P1 C59 -25.5(3)
N3 Sc2 P1 C59 78.5(3)
O3 Sc2 P1 C59 -166.6(3)
O4 Sc2 P1 C59 -168.8(3)
C73 Sc2 P1 C59 -174.8(3)
N4 Sc2 P1 Sc1 157.26(13)
N3 Sc2 P1 Sc1 -98.81(14)
O3 Sc2 P1 Sc1 16.08(13)
O4 Sc2 P1 Sc1 13.92(18)
C73 Sc2 P1 Sc1 7.88(16)
O1 Sc1 P1 C59 -137.7(3)
N2 Sc1 P1 C59 80.8(3)
N1 Sc1 P1 C59 -18.2(3)
O3 Sc1 P1 C59 166.5(3)
O1 Sc1 P1 Sc2 39.45(18)
N2 Sc1 P1 Sc2 -102.05(14)
N1 Sc1 P1 Sc2 158.98(13)
O3 Sc1 P1 Sc2 -16.27(13)
O1 Sc1 N1 C2 -134.9(4)
N2 Sc1 N1 C2 -30.2(4)
O3 Sc1 N1 C2 -146.3(16)
P1 Sc1 N1 C2 89.9(4)
O1 Sc1 N1 C6 49.5(4)
N2 Sc1 N1 C6 154.2(4)
O3 Sc1 N1 C6 38.1(18)
P1 Sc1 N1 C6 -85.7(3)
O1 Sc1 N2 C4 127.5(4)
N1 Sc1 N2 C4 29.8(4)
O3 Sc1 N2 C4 -155.1(4)
P1 Sc1 N2 C4 -83.6(4)
O1 Sc1 N2 C18 -51.6(4)
N1 Sc1 N2 C18 -149.3(4)
O3 Sc1 N2 C18 25.9(4)
P1 Sc1 N2 C18 97.3(3)
N4 Sc2 N3 C31 26.0(4)
O3 Sc2 N3 C31 -178.0(4)
O4 Sc2 N3 C31 132.0(4)
P1 Sc2 N3 C31 -93.0(4)
C73 Sc2 N3 C31 158.9(4)
N4 Sc2 N3 C35 -149.2(4)
O3 Sc2 N3 C35 6.8(4)
O4 Sc2 N3 C35 -43.2(4)
P1 Sc2 N3 C35 91.9(4)
C73 Sc2 N3 C35 -16.3(4)
N3 Sc2 N4 C33 -25.6(4)
O3 Sc2 N4 C33 -169.5(4)
O4 Sc2 N4 C33 -111.5(4)
P1 Sc2 N4 C33 96.8(4)
C73 Sc2 N4 C33 -125.9(4)
N3 Sc2 N4 C47 155.5(4)
O3 Sc2 N4 C47 11.7(5)
O4 Sc2 N4 C47 69.6(4)
P1 Sc2 N4 C47 -82.1(4)
C73 Sc2 N4 C47 55.2(5)
N2 Sc1 O1 C72 76.2(7)
N1 Sc1 O1 C72 165.1(7)
O3 Sc1 O1 C72 -16.0(7)
P1 Sc1 O1 C72 -69.5(8)
O1 Sc1 O3 C73 6.0(5)
N2 Sc1 O3 C73 -98.1(5)
N1 Sc1 O3 C73 18(2)
P1 Sc1 O3 C73 143.1(6)
O1 Sc1 O3 Sc2 -115.6(2)
N2 Sc1 O3 Sc2 140.3(2)
N1 Sc1 O3 Sc2 -104.0(16)
P1 Sc1 O3 Sc2 21.50(16)
N4 Sc2 O3 C73 87.3(4)
N3 Sc2 O3 C73 -49.8(4)
O4 Sc2 O3 C73 14.1(3)
P1 Sc2 O3 C73 -164.0(4)
N4 Sc2 O3 Sc1 -130.6(2)
N3 Sc2 O3 Sc1 92.4(2)
O4 Sc2 O3 Sc1 156.2(3)
P1 Sc2 O3 Sc1 -21.82(16)
C73 Sc2 O3 Sc1 142.2(5)
N4 Sc2 O4 C73 -158.1(4)
N3 Sc2 O4 C73 114.4(4)
O3 Sc2 O4 C73 -14.5(4)
P1 Sc2 O4 C73 -12.1(4)
C6 N1 C2 C3 -168.3(4)
Sc1 N1 C2 C3 16.0(6)
C6 N1 C2 C1 10.5(7)
Sc1 N1 C2 C1 -165.2(3)
N1 C2 C3 C4 13.5(8)
C1 C2 C3 C4 -165.4(5)
C18 N2 C4 C3 163.8(5)
Sc1 N2 C4 C3 -15.3(7)
C18 N2 C4 C5 -14.2(7)
Sc1 N2 C4 C5 166.7(4)
C2 C3 C4 N2 -14.2(8)
C2 C3 C4 C5 163.8(5)
C2 N1 C6 C11 101.0(6)
Sc1 N1 C6 C11 -83.2(5)
C2 N1 C6 C7 -81.5(6)
Sc1 N1 C6 C7 94.3(5)
C11 C6 C7 C8 1.0(8)
N1 C6 C7 C8 -176.4(5)
C11 C6 C7 C15 -179.0(5)
N1 C6 C7 C15 3.6(8)
C6 C7 C8 C9 -0.1(9)
C15 C7 C8 C9 179.9(6)
C7 C8 C9 C10 -1.2(9)
C8 C9 C10 C11 1.6(9)
C9 C10 C11 C6 -0.8(9)
C9 C10 C11 C12 -175.6(5)
C7 C6 C11 C10 -0.6(8)
N1 C6 C11 C10 176.9(5)
C7 C6 C11 C12 174.2(5)
N1 C6 C11 C12 -8.3(8)
C10 C11 C12 C14 97.7(6)
C6 C11 C12 C14 -77.0(6)
C10 C11 C12 C13 -27.1(7)
C6 C11 C12 C13 158.2(5)
C8 C7 C15 C17 65.6(7)
C6 C7 C15 C17 -114.4(6)
C8 C7 C15 C16 -56.3(7)
C6 C7 C15 C16 123.7(6)
C4 N2 C18 C23 103.0(6)
Sc1 N2 C18 C23 -77.9(6)
C4 N2 C18 C19 -79.1(6)
Sc1 N2 C18 C19 100.0(5)
C23 C18 C19 C20 2.3(8)
N2 C18 C19 C20 -175.6(5)
C23 C18 C19 C27 -176.5(5)
N2 C18 C19 C27 5.6(8)
C18 C19 C20 C21 0.2(9)
C27 C19 C20 C21 179.0(6)
C19 C20 C21 C22 -2.1(10)
C20 C21 C22 C23 1.5(10)
C21 C22 C23 C18 0.9(9)
C21 C22 C23 C24 -176.0(6)
C19 C18 C23 C22 -2.8(8)
N2 C18 C23 C22 175.0(5)
C19 C18 C23 C24 174.0(5)
N2 C18 C23 C24 -8.2(8)
C22 C23 C24 C26 -43.6(8)
C18 C23 C24 C26 139.6(6)
C22 C23 C24 C25 80.4(7)
C18 C23 C24 C25 -96.4(7)
C20 C19 C27 C29 -61.7(7)
C18 C19 C27 C29 117.0(6)
C20 C19 C27 C28 59.9(7)
C18 C19 C27 C28 -121.4(6)
C35 N3 C31 C32 161.9(5)
Sc2 N3 C31 C32 -13.3(7)
C35 N3 C31 C30 -16.2(7)
Sc2 N3 C31 C30 168.6(4)
N3 C31 C32 C33 -12.7(10)
C30 C31 C32 C33 165.5(6)
C47 N4 C33 C32 -168.7(5)
Sc2 N4 C33 C32 12.4(7)
C47 N4 C33 C34 10.7(7)
Sc2 N4 C33 C34 -168.1(4)
C31 C32 C33 N4 13.5(9)
C31 C32 C33 C34 -166.0(6)
C31 N3 C35 C40 103.6(6)
Sc2 N3 C35 C40 -81.1(5)
C31 N3 C35 C36 -78.6(6)
Sc2 N3 C35 C36 96.7(5)
C40 C35 C36 C37 1.5(9)
N3 C35 C36 C37 -176.2(5)
C40 C35 C36 C44 -176.9(5)
N3 C35 C36 C44 5.4(8)
C35 C36 C37 C38 -0.5(9)
C44 C36 C37 C38 178.0(6)
C36 C37 C38 C39 -0.5(10)
C37 C38 C39 C40 0.6(10)
C36 C35 C40 C39 -1.4(8)
N3 C35 C40 C39 176.3(5)
C36 C35 C40 C41 174.4(5)
N3 C35 C40 C41 -7.9(8)
C38 C39 C40 C35 0.3(9)
C38 C39 C40 C41 -175.7(6)
C35 C40 C41 C43 143.6(6)
C39 C40 C41 C43 -40.6(8)
C35 C40 C41 C42 -94.7(7)
C39 C40 C41 C42 81.1(7)
C37 C36 C44 C45 51.3(8)
C35 C36 C44 C45 -130.3(6)
C37 C36 C44 C46 -71.4(7)
C35 C36 C44 C46 107.1(7)
C33 N4 C47 C52 96.2(6)
Sc2 N4 C47 C52 -84.8(5)
C33 N4 C47 C48 -87.1(6)
Sc2 N4 C47 C48 91.8(5)
C52 C47 C48 C49 -0.7(8)
N4 C47 C48 C49 -177.3(4)
C52 C47 C48 C56 179.4(5)
N4 C47 C48 C56 2.9(8)
C47 C48 C49 C50 -0.4(8)
C56 C48 C49 C50 179.5(5)
C48 C49 C50 C51 0.3(9)
C49 C50 C51 C52 1.0(9)
C48 C47 C52 C51 2.0(8)
N4 C47 C52 C51 178.6(5)
C48 C47 C52 C53 179.2(5)
N4 C47 C52 C53 -4.2(8)
C50 C51 C52 C47 -2.1(8)
C50 C51 C52 C53 -179.4(5)
C47 C52 C53 C55 -94.1(6)
C51 C52 C53 C55 83.1(6)
C47 C52 C53 C54 140.0(6)
C51 C52 C53 C54 -42.8(7)
C49 C48 C56 C57 62.7(6)
C47 C48 C56 C57 -117.4(6)
C49 C48 C56 C58 -60.5(7)
C47 C48 C56 C58 119.4(6)
Sc2 P1 C59 C64 -27.5(5)
Sc1 P1 C59 C64 148.7(3)
Sc2 P1 C59 C60 149.9(3)
Sc1 P1 C59 C60 -33.9(5)
C64 C59 C60 C61 -0.4(8)
P1 C59 C60 C61 -177.9(4)
C64 C59 C60 C68 179.2(5)
P1 C59 C60 C68 1.8(7)
C59 C60 C61 C62 -1.2(9)
C68 C60 C61 C62 179.2(6)
C60 C61 C62 C63 1.1(10)
C61 C62 C63 C64 0.5(10)
C62 C63 C64 C59 -2.1(9)
C62 C63 C64 C65 -179.7(6)
C60 C59 C64 C63 2.0(8)
P1 C59 C64 C63 179.4(4)
C60 C59 C64 C65 179.5(5)
P1 C59 C64 C65 -3.1(7)
C63 C64 C65 C67 89.1(6)
C59 C64 C65 C67 -88.5(6)
C63 C64 C65 C66 -34.5(7)
C59 C64 C65 C66 147.9(5)
C61 C60 C68 C69 95.7(6)
C59 C60 C68 C69 -83.9(6)
C61 C60 C68 C70 -28.0(7)
C59 C60 C68 C70 152.3(5)
Sc1 O1 C72 O2 179.2(5)
Sc1 O1 C72 C71 -3.3(10)
O2 C72 C71 C73 -145.3(6)
O1 C72 C71 C73 37.0(8)
Sc2 O4 C73 O3 23.3(5)
Sc2 O4 C73 C71 -153.5(6)
Sc1 O3 C73 O4 -154.7(4)
Sc2 O3 C73 O4 -23.6(5)
Sc1 O3 C73 C71 22.2(9)
Sc2 O3 C73 C71 153.3(5)
Sc1 O3 C73 Sc2 -131.1(5)
C72 C71 C73 O4 131.3(7)
C72 C71 C73 O3 -45.3(8)
C72 C71 C73 Sc2 37.2(15)
N4 Sc2 C73 O4 29.2(5)
N3 Sc2 C73 O4 -66.8(4)
O3 Sc2 C73 O4 155.1(6)
P1 Sc2 C73 O4 170.6(3)
N4 Sc2 C73 O3 -125.9(4)
N3 Sc2 C73 O3 138.1(3)
O4 Sc2 C73 O3 -155.1(6)
P1 Sc2 C73 O3 15.5(4)
N4 Sc2 C73 C71 137.6(12)
N3 Sc2 C73 C71 41.6(13)
O3 Sc2 C73 C71 -96.5(13)
O4 Sc2 C73 C71 108.4(14)
P1 Sc2 C73 C71 -81.0(12)
C80 C75 C76 C77 1.1(11)
C74 C75 C76 C77 -179.3(8)
C75 C76 C77 C78 -0.4(14)
C76 C77 C78 C79 0.8(16)
C77 C78 C79 C80 -1.9(15)
C78 C79 C80 C75 2.7(14)
C76 C75 C80 C79 -2.3(12)
C74 C75 C80 C79 178.1(8)
C87 C82 C83 C84 0.0
C81 C82 C83 C84 -174.1(8)
C82 C83 C84 C85 0.0
C83 C84 C85 C86 0.0
C84 C85 C86 C87 0.0
C85 C86 C87 C82 0.0
C83 C82 C87 C86 0.0
C81 C82 C87 C86 174.5(8)
